data_7005507
loop_
_publ_author_name
'Mac\'ias, Ram\'on'
'Bould, Jonathan'
'Holub, Josef'
'Kennedy, John D.'
'St\'ibr, Bohumil'
'Thornton-Pett, Mark'

_publ_section_title
;
 Polyhedral metallaheteroborane chemistry. Synthesis, spectroscopy,
 structure and dynamics of eleven-vertex {RhNB(9)} and {PtCB(9)}
 metallaheteroboranes.
;
_journal_issue 27
_journal_name_full 'Dalton transactions (Cambridge, England : 2003)'
_journal_page_first 2885
_journal_page_last 2897
_journal_paper_doi 10.1039/b702767b
_journal_year 2007
_chemical_formula_moiety '2(C36 H41 B9 N P2 Rh), C Cl2'
_chemical_formula_sum 'C36.5 H41 B9 Cl N P2 Rh'
_chemical_formula_weight 791.29
_space_group_IT_number 2
_symmetry_cell_setting triclinic
_symmetry_space_group_name_Hall '-P 1'
_symmetry_space_group_name_H-M 'P -1'
_atom_sites_solution_hydrogens geom
_atom_sites_solution_primary direct
_atom_sites_solution_secondary difmap
_audit_creation_method SHELXL-97
_cell_angle_alpha 93.138(9)
_cell_angle_beta 94.637(9)
_cell_angle_gamma 105.790(9)
_cell_formula_units_Z 2
_cell_length_a 9.7567(12)
_cell_length_b 11.936(2)
_cell_length_c 17.698(2)
_cell_measurement_temperature 200(2)
_cell_volume 1970.4(5)
_computing_cell_refinement 'STAD14 (STOE, 1995)'
_computing_data_collection 'STAD14 (STOE, 1995)'
_computing_data_reduction 'X-RED (STOE, 1995)'
_computing_molecular_graphics 'ORTEP3 for Windows (Farrugia, 1997) Xseed (Barbour, 2001)'
_computing_publication_material 'enCIFer (CCDC 2002)'
_computing_structure_refinement 'SHELXL-97 (Sheldrick, 1997)'
_computing_structure_solution 'SHELXS-97 (Sheldrick, 1990)'
_diffrn_ambient_temperature 200(2)
_diffrn_measured_fraction_theta_full 0.999
_diffrn_measured_fraction_theta_max 0.999
_diffrn_measurement_device_type 'Stoe STADI4 4-circle diffractometer'
_diffrn_measurement_method 'omega two theta scans'
_diffrn_radiation_monochromator graphite
_diffrn_radiation_source 'fine-focus sealed tube'
_diffrn_radiation_type MoK\a
_diffrn_radiation_wavelength 0.71069
_diffrn_reflns_av_R_equivalents 0.0397
_diffrn_reflns_av_sigmaI/netI 0.0314
_diffrn_reflns_limit_h_max 11
_diffrn_reflns_limit_h_min -11
_diffrn_reflns_limit_k_max 14
_diffrn_reflns_limit_k_min -14
_diffrn_reflns_limit_l_max 21
_diffrn_reflns_limit_l_min -17
_diffrn_reflns_number 8429
_diffrn_reflns_theta_full 25.01
_diffrn_reflns_theta_max 25.01
_diffrn_reflns_theta_min 1.78
_exptl_absorpt_coefficient_mu 0.610
_exptl_absorpt_correction_T_max 0.9140
_exptl_absorpt_correction_T_min 0.7109
_exptl_absorpt_correction_type psi-scan
_exptl_absorpt_process_details '(North et al., 1968)'
_exptl_crystal_colour yellow
_exptl_crystal_density_diffrn 1.334
_exptl_crystal_density_method 'not measured'
_exptl_crystal_description blocks
_exptl_crystal_F_000 808
_exptl_crystal_size_max 0.60
_exptl_crystal_size_mid 0.40
_exptl_crystal_size_min 0.15
_refine_diff_density_max 1.156
_refine_diff_density_min -0.706
_refine_diff_density_rms 0.082
_refine_ls_extinction_method none
_refine_ls_goodness_of_fit_ref 1.029
_refine_ls_hydrogen_treatment mixed
_refine_ls_matrix_type full
_refine_ls_number_parameters 502
_refine_ls_number_reflns 6954
_refine_ls_number_restraints 39
_refine_ls_restrained_S_all 1.042
_refine_ls_R_factor_all 0.0465
_refine_ls_R_factor_gt 0.0347
_refine_ls_shift/su_max 0.001
_refine_ls_shift/su_mean 0.000
_refine_ls_structure_factor_coef Fsqd
_refine_ls_weighting_details 'calc w=1/[\s^2^(Fo^2^)+(0.0520P)^2^+2.0822P] where P=(Fo^2^+2Fc^2^)/3'
_refine_ls_weighting_scheme calc
_refine_ls_wR_factor_gt 0.0861
_refine_ls_wR_factor_ref 0.0910
_reflns_number_gt 5884
_reflns_number_total 6954
_reflns_threshold_expression >2sigma(I)
_cod_data_source_file b702767b.txt
_cod_data_source_block '[8,8-(PPh3)2-nido-8,7-RhNB9H11]'
_cod_original_sg_symbol_H-M P-1
_cod_original_formula_sum 'C36.50 H41 B9 Cl N P2 Rh'
_cod_database_code 7005507

loop_
_symmetry_equiv_pos_as_xyz
'x, y, z'
'-x, -y, -z'

loop_
_atom_site_label
_atom_site_type_symbol
_atom_site_fract_x
_atom_site_fract_y
_atom_site_fract_z
_atom_site_U_iso_or_equiv
_atom_site_adp_type
_atom_site_occupancy
_atom_site_symmetry_multiplicity
_atom_site_calc_flag
_atom_site_refinement_flags
_atom_site_disorder_assembly
_atom_site_disorder_group
B1 B 0.1897(4) 0.6754(3) 0.2170(2) 0.0256(7) Uani 1 1 d . . .
B2 B 0.1654(4) 0.6660(3) 0.3141(2) 0.0301(8) Uani 1 1 d . . .
B3 B 0.0727(4) 0.5462(3) 0.2434(2) 0.0237(7) Uani 1 1 d . . .
B4 B 0.1890(4) 0.5407(3) 0.16727(19) 0.0221(7) Uani 1 1 d . . .
B5 B 0.3546(4) 0.6472(3) 0.1973(2) 0.0255(7) Uani 1 1 d . . .
B6 B 0.3396(4) 0.7105(3) 0.2899(2) 0.0299(8) Uani 1 1 d . . .
N7 N 0.1475(3) 0.5248(2) 0.32284(14) 0.0244(5) Uani 1 1 d . . .
Rh8 Rh 0.13776(2) 0.383166(18) 0.233262(12) 0.01662(8) Uani 1 1 d . . .
B9 B 0.3396(4) 0.4968(3) 0.2009(2) 0.0241(7) Uani 1 1 d . . .
B10 B 0.4305(4) 0.6019(3) 0.2810(2) 0.0296(8) Uani 1 1 d . . .
B11 B 0.2986(4) 0.6021(3) 0.3529(2) 0.0308(8) Uani 1 1 d . . .
H1 H 0.150(4) 0.739(3) 0.1857(19) 0.029(9) Uiso 1 1 d . . .
H2 H 0.105(4) 0.708(3) 0.351(2) 0.036(10) Uiso 1 1 d . . .
H3 H -0.040(4) 0.520(3) 0.2345(18) 0.025(8) Uiso 1 1 d . . .
H4 H 0.139(4) 0.530(3) 0.109(2) 0.034(9) Uiso 1 1 d . . .
H5 H 0.425(4) 0.705(3) 0.161(2) 0.032(9) Uiso 1 1 d . . .
H6 H 0.408(4) 0.801(4) 0.312(2) 0.050(11) Uiso 1 1 d . . .
H7 H 0.090(4) 0.499(3) 0.357(2) 0.036(10) Uiso 1 1 d . . .
H9 H 0.411(4) 0.447(3) 0.171(2) 0.042(10) Uiso 1 1 d . . .
H10 H 0.545(4) 0.624(3) 0.2970(19) 0.029(9) Uiso 1 1 d . . .
H11 H 0.327(4) 0.604(3) 0.414(2) 0.043(10) Uiso 1 1 d . . .
H910 H 0.374(4) 0.498(3) 0.282(2) 0.041(10) Uiso 1 1 d . . .
P1 P 0.11592(7) 0.26013(6) 0.13046(4) 0.01822(16) Uani 1 1 d D . .
C111 C -0.0765(3) 0.1997(3) 0.10469(16) 0.0258(6) Uani 1 1 d D . .
C112 C -0.1521(3) 0.2818(3) 0.08929(18) 0.0336(7) Uani 1 1 d D . .
H112 H -0.1019 0.3624 0.0915 0.040 Uiso 1 1 calc R . .
C113 C -0.2995(4) 0.2469(4) 0.0709(2) 0.0470(10) Uani 1 1 d D . .
H113 H -0.3491 0.3032 0.0594 0.056 Uiso 1 1 calc R . .
C114 C -0.3734(4) 0.1307(4) 0.0693(2) 0.0536(12) Uani 1 1 d D . .
H114 H -0.4742 0.1064 0.0567 0.064 Uiso 1 1 calc R . .
C115 C -0.3007(4) 0.0495(4) 0.0861(2) 0.0508(11) Uani 1 1 d D . .
H115 H -0.3526 -0.0304 0.0859 0.061 Uiso 1 1 calc R . .
C116 C -0.1521(4) 0.0825(3) 0.10352(17) 0.0343(8) Uani 1 1 d D . .
H116 H -0.1034 0.0254 0.1144 0.041 Uiso 1 1 calc R . .
C121 C 0.1999(3) 0.1432(2) 0.14564(16) 0.0218(6) Uani 1 1 d D . .
C122 C 0.1716(4) 0.0434(3) 0.09579(18) 0.0301(7) Uani 1 1 d D . .
H122 H 0.1042 0.0335 0.0524 0.036 Uiso 1 1 calc R . .
C123 C 0.2410(4) -0.0414(3) 0.1090(2) 0.0372(8) Uani 1 1 d D . .
H123 H 0.2185 -0.1106 0.0758 0.045 Uiso 1 1 calc R . .
C124 C 0.3433(4) -0.0256(3) 0.1705(2) 0.0376(8) Uani 1 1 d D . .
H124 H 0.3906 -0.0842 0.1796 0.045 Uiso 1 1 calc R . .
C125 C 0.3767(3) 0.0750(3) 0.2186(2) 0.0342(8) Uani 1 1 d D . .
H125 H 0.4490 0.0868 0.2599 0.041 Uiso 1 1 calc R . .
C126 C 0.3045(3) 0.1591(3) 0.20667(18) 0.0262(6) Uani 1 1 d D . .
H126 H 0.3267 0.2277 0.2403 0.031 Uiso 1 1 calc R . .
C131 C 0.1872(3) 0.3087(2) 0.04106(16) 0.0217(6) Uani 1 1 d D . .
C132 C 0.3309(3) 0.3180(3) 0.03306(18) 0.0309(7) Uani 1 1 d D . .
H132 H 0.3881 0.2970 0.0729 0.037 Uiso 1 1 calc R . .
C133 C 0.3914(4) 0.3574(3) -0.03225(19) 0.0378(8) Uani 1 1 d D . .
H133 H 0.4898 0.3645 -0.0364 0.045 Uiso 1 1 calc R . .
C134 C 0.3093(4) 0.3862(3) -0.09103(19) 0.0394(8) Uani 1 1 d D . .
H134 H 0.3507 0.4129 -0.1358 0.047 Uiso 1 1 calc R . .
C135 C 0.1670(4) 0.3762(4) -0.0845(2) 0.0427(9) Uani 1 1 d D . .
H135 H 0.1102 0.3958 -0.1251 0.051 Uiso 1 1 calc R . .
C136 C 0.1055(3) 0.3377(3) -0.01902(18) 0.0333(7) Uani 1 1 d D . .
H136 H 0.0071 0.3311 -0.0153 0.040 Uiso 1 1 calc R . .
P2 P 0.01645(7) 0.24246(6) 0.31611(4) 0.01801(16) Uani 1 1 d D . .
C211 C 0.1211(3) 0.2425(2) 0.40654(16) 0.0231(6) Uani 1 1 d D . .
C212 C 0.0601(4) 0.1752(3) 0.46364(19) 0.0352(8) Uani 1 1 d D . .
H212 H -0.0357 0.1270 0.4550 0.042 Uiso 1 1 calc R . .
C213 C 0.1386(4) 0.1783(3) 0.5329(2) 0.0431(9) Uani 1 1 d D . .
H213 H 0.0962 0.1331 0.5719 0.052 Uiso 1 1 calc R . .
C214 C 0.2789(4) 0.2474(3) 0.5453(2) 0.0418(9) Uani 1 1 d D . .
H214 H 0.3328 0.2493 0.5928 0.050 Uiso 1 1 calc R . .
C215 C 0.3405(4) 0.3132(3) 0.4893(2) 0.0385(8) Uani 1 1 d D . .
H215 H 0.4367 0.3605 0.4982 0.046 Uiso 1 1 calc R . .
C216 C 0.2628(3) 0.3108(3) 0.41966(18) 0.0278(7) Uani 1 1 d D . .
H216 H 0.3062 0.3557 0.3809 0.033 Uiso 1 1 calc R . .
C221 C -0.0714(3) 0.0864(2) 0.29430(16) 0.0224(6) Uani 1 1 d D . .
C222 C 0.0158(4) 0.0128(3) 0.28538(19) 0.0321(7) Uani 1 1 d D . .
H222 H 0.1168 0.0440 0.2928 0.038 Uiso 1 1 calc R . .
C223 C -0.0431(5) -0.1057(3) 0.2658(2) 0.0460(10) Uani 1 1 d D . .
H223 H 0.0175 -0.1550 0.2594 0.055 Uiso 1 1 calc R . .
C224 C -0.1893(5) -0.1517(3) 0.2558(2) 0.0486(10) Uani 1 1 d D . .
H224 H -0.2298 -0.2326 0.2416 0.058 Uiso 1 1 calc R . .
C225 C -0.2767(4) -0.0806(3) 0.2663(2) 0.0479(10) Uani 1 1 d D . .
H225 H -0.3777 -0.1129 0.2604 0.057 Uiso 1 1 calc R . .
C226 C -0.2186(4) 0.0378(3) 0.2855(2) 0.0346(7) Uani 1 1 d D . .
H226 H -0.2800 0.0862 0.2927 0.042 Uiso 1 1 calc R . .
C231 C -0.1250(3) 0.3073(2) 0.34217(17) 0.0232(6) Uani 1 1 d D . .
C232 C -0.2315(3) 0.3113(3) 0.28559(19) 0.0299(7) Uani 1 1 d D . .
H232 H -0.2359 0.2725 0.2368 0.036 Uiso 1 1 calc R . .
C233 C -0.3312(4) 0.3717(3) 0.3002(2) 0.0390(8) Uani 1 1 d D . .
H233 H -0.4050 0.3722 0.2619 0.047 Uiso 1 1 calc R . .
C234 C -0.3230(4) 0.4311(3) 0.3705(2) 0.0440(9) Uani 1 1 d D . .
H234 H -0.3895 0.4742 0.3800 0.053 Uiso 1 1 calc R . .
C235 C -0.2186(4) 0.4278(3) 0.4268(2) 0.0416(9) Uani 1 1 d D . .
H235 H -0.2138 0.4683 0.4751 0.050 Uiso 1 1 calc R . .
C236 C -0.1198(3) 0.3655(3) 0.41361(19) 0.0308(7) Uani 1 1 d D . .
H236 H -0.0491 0.3626 0.4531 0.037 Uiso 1 1 calc R . .
C1S C 0.5896(10) 0.1201(8) 0.4960(6) 0.054(2) Uiso 0.50 1 d P . .
Cl1S Cl 0.4015(8) 0.0153(6) 0.4364(4) 0.145(2) Uiso 0.40 1 d P . .
Cl2S Cl 0.3461(11) -0.0610(9) 0.4878(6) 0.154(3) Uiso 0.30 1 d P . .
Cl3S Cl 0.5393(11) 0.0854(9) 0.4426(6) 0.158(3) Uiso 0.30 1 d P . .

loop_
_atom_site_aniso_label
_atom_site_aniso_U_11
_atom_site_aniso_U_22
_atom_site_aniso_U_33
_atom_site_aniso_U_23
_atom_site_aniso_U_13
_atom_site_aniso_U_12
B1 0.0284(18) 0.0210(17) 0.0290(18) 0.0047(14) 0.0078(14) 0.0077(14)
B2 0.037(2) 0.0185(17) 0.034(2) -0.0002(14) 0.0115(16) 0.0052(14)
B3 0.0219(17) 0.0218(16) 0.0292(18) 0.0032(13) 0.0083(14) 0.0073(13)
B4 0.0227(16) 0.0213(16) 0.0223(17) 0.0037(13) 0.0044(13) 0.0051(13)
B5 0.0256(17) 0.0201(16) 0.0292(18) 0.0029(14) 0.0066(14) 0.0024(13)
B6 0.037(2) 0.0197(17) 0.0299(19) -0.0008(14) 0.0041(16) 0.0027(15)
N7 0.0327(14) 0.0186(12) 0.0208(13) 0.0014(10) 0.0088(11) 0.0036(11)
Rh8 0.01714(12) 0.01545(12) 0.01627(12) 0.00158(8) 0.00208(8) 0.00264(8)
B9 0.0201(16) 0.0228(17) 0.0278(18) 0.0021(14) 0.0024(13) 0.0030(13)
B10 0.0225(18) 0.0261(18) 0.036(2) 0.0000(15) -0.0033(15) 0.0016(14)
B11 0.039(2) 0.0233(18) 0.0266(19) -0.0025(14) -0.0008(15) 0.0043(15)
P1 0.0151(3) 0.0209(4) 0.0174(4) 0.0004(3) 0.0007(3) 0.0034(3)
C111 0.0171(14) 0.0393(18) 0.0167(14) -0.0033(12) 0.0016(11) 0.0015(13)
C112 0.0225(16) 0.048(2) 0.0294(17) -0.0036(15) -0.0002(13) 0.0111(14)
C113 0.0235(18) 0.080(3) 0.039(2) -0.001(2) 0.0013(15) 0.0182(19)
C114 0.0198(17) 0.099(4) 0.034(2) 0.004(2) 0.0004(15) 0.003(2)
C115 0.035(2) 0.064(3) 0.032(2) 0.0019(18) 0.0047(16) -0.0211(19)
C116 0.0309(17) 0.0419(19) 0.0206(16) 0.0014(14) 0.0010(13) -0.0055(15)
C121 0.0235(14) 0.0228(15) 0.0211(14) 0.0049(11) 0.0076(11) 0.0077(12)
C122 0.0401(18) 0.0251(16) 0.0248(16) 0.0008(13) 0.0063(14) 0.0078(14)
C123 0.047(2) 0.0248(17) 0.043(2) 0.0029(14) 0.0165(17) 0.0112(15)
C124 0.0379(19) 0.0315(18) 0.053(2) 0.0186(16) 0.0194(17) 0.0184(15)
C125 0.0254(16) 0.0410(19) 0.0399(19) 0.0163(15) 0.0053(14) 0.0124(14)
C126 0.0228(15) 0.0275(16) 0.0275(16) 0.0026(12) 0.0042(12) 0.0054(12)
C131 0.0218(14) 0.0222(14) 0.0196(14) 0.0012(11) 0.0029(11) 0.0032(11)
C132 0.0230(15) 0.046(2) 0.0257(16) 0.0060(14) 0.0029(12) 0.0118(14)
C133 0.0277(17) 0.055(2) 0.0303(18) 0.0059(16) 0.0091(14) 0.0087(16)
C134 0.038(2) 0.051(2) 0.0245(17) 0.0084(15) 0.0095(14) 0.0019(16)
C135 0.043(2) 0.058(2) 0.0265(18) 0.0150(17) -0.0010(15) 0.0129(18)
C136 0.0254(16) 0.048(2) 0.0278(17) 0.0090(15) 0.0013(13) 0.0123(15)
P2 0.0161(3) 0.0185(4) 0.0185(4) 0.0023(3) 0.0022(3) 0.0029(3)
C211 0.0242(15) 0.0225(15) 0.0233(15) 0.0021(12) 0.0003(12) 0.0082(12)
C212 0.0337(18) 0.042(2) 0.0289(17) 0.0096(15) 0.0030(14) 0.0074(15)
C213 0.057(2) 0.048(2) 0.0255(18) 0.0101(16) 0.0029(16) 0.0162(19)
C214 0.056(2) 0.042(2) 0.0261(17) -0.0024(15) -0.0138(16) 0.0189(18)
C215 0.0363(19) 0.0354(19) 0.038(2) -0.0044(15) -0.0137(15) 0.0073(15)
C216 0.0261(16) 0.0266(16) 0.0290(16) 0.0009(13) -0.0023(13) 0.0059(13)
C221 0.0246(15) 0.0206(14) 0.0202(14) 0.0032(11) 0.0051(12) 0.0021(12)
C222 0.0353(18) 0.0258(16) 0.0371(18) 0.0083(14) 0.0160(14) 0.0071(14)
C223 0.072(3) 0.0265(18) 0.046(2) 0.0086(16) 0.027(2) 0.0183(18)
C224 0.072(3) 0.0218(17) 0.041(2) 0.0000(15) 0.0115(19) -0.0065(18)
C225 0.039(2) 0.037(2) 0.053(2) 0.0051(17) -0.0024(18) -0.0124(17)
C226 0.0264(16) 0.0319(18) 0.0407(19) 0.0040(15) 0.0017(14) 0.0002(14)
C231 0.0178(14) 0.0231(15) 0.0288(16) 0.0060(12) 0.0073(12) 0.0038(11)
C232 0.0250(16) 0.0352(18) 0.0308(17) 0.0058(14) 0.0044(13) 0.0097(13)
C233 0.0252(17) 0.040(2) 0.055(2) 0.0133(17) 0.0051(16) 0.0134(15)
C234 0.0350(19) 0.046(2) 0.060(3) 0.0094(18) 0.0195(18) 0.0221(17)
C235 0.047(2) 0.042(2) 0.042(2) -0.0003(16) 0.0200(17) 0.0189(17)
C236 0.0309(17) 0.0331(17) 0.0296(17) 0.0027(14) 0.0078(13) 0.0095(14)

loop_
_atom_type_symbol
_atom_type_description
_atom_type_scat_dispersion_real
_atom_type_scat_dispersion_imag
_atom_type_scat_source
C C 0.0033 0.0016 'International Tables Vol C Tables 4.2.6.8 and 6.1.1.4'
H H 0.0000 0.0000 'International Tables Vol C Tables 4.2.6.8 and 6.1.1.4'
B B 0.0013 0.0007 'International Tables Vol C Tables 4.2.6.8 and 6.1.1.4'
N N 0.0061 0.0033 'International Tables Vol C Tables 4.2.6.8 and 6.1.1.4'
P P 0.1023 0.0942 'International Tables Vol C Tables 4.2.6.8 and 6.1.1.4'
Rh Rh -1.1178 0.9187 'International Tables Vol C Tables 4.2.6.8 and 6.1.1.4'
Cl Cl 0.1484 0.1585 'International Tables Vol C Tables 4.2.6.8 and 6.1.1.4'

loop_
_geom_angle_atom_site_label_1
_geom_angle_atom_site_label_2
_geom_angle_atom_site_label_3
_geom_angle
_geom_angle_site_symmetry_1
_geom_angle_site_symmetry_3
_geom_angle_publ_flag
B2 B1 B3 62.5(2) . . ?
B2 B1 B5 110.8(3) . . ?
B3 B1 B5 109.0(2) . . ?
B2 B1 B4 114.5(2) . . ?
B3 B1 B4 62.45(19) . . ?
B5 B1 B4 59.81(18) . . ?
B2 B1 B6 58.1(2) . . ?
B3 B1 B6 104.6(2) . . ?
B5 B1 B6 60.0(2) . . ?
B4 B1 B6 106.9(2) . . ?
B2 B1 H1 119.2(18) . . ?
B3 B1 H1 121.9(18) . . ?
B5 B1 H1 120.1(18) . . ?
B4 B1 H1 118.6(18) . . ?
B6 B1 H1 125.5(18) . . ?
N7 B2 B6 100.5(2) . . ?
N7 B2 B1 101.2(2) . . ?
B6 B2 B1 62.5(2) . . ?
N7 B2 B11 53.05(18) . . ?
B6 B2 B11 59.2(2) . . ?
B1 B2 B11 105.8(3) . . ?
N7 B2 B3 54.16(17) . . ?
B6 B2 B3 105.1(2) . . ?
B1 B2 B3 58.80(19) . . ?
B11 B2 B3 97.8(2) . . ?
N7 B2 H2 116.5(19) . . ?
B6 B2 H2 131.9(19) . . ?
B1 B2 H2 131.0(19) . . ?
B11 B2 H2 121.5(19) . . ?
B3 B2 H2 121.0(19) . . ?
N7 B3 B1 103.8(2) . . ?
N7 B3 B2 57.63(19) . . ?
B1 B3 B2 58.65(19) . . ?
N7 B3 B4 110.3(2) . . ?
B1 B3 B4 59.45(18) . . ?
B2 B3 B4 108.8(2) . . ?
N7 B3 Rh8 69.67(15) . . ?
B1 B3 Rh8 118.3(2) . . ?
B2 B3 Rh8 121.4(2) . . ?
B4 B3 Rh8 66.11(15) . . ?
N7 B3 H3 118.6(18) . . ?
B1 B3 H3 127.2(18) . . ?
B2 B3 H3 120.4(18) . . ?
B4 B3 H3 123.3(18) . . ?
Rh8 B3 H3 105.5(18) . . ?
B9 B4 B5 59.78(19) . . ?
B9 B4 B1 110.1(2) . . ?
B5 B4 B1 60.08(19) . . ?
B9 B4 B3 110.9(2) . . ?
B5 B4 B3 105.8(2) . . ?
B1 B4 B3 58.10(18) . . ?
B9 B4 Rh8 65.87(15) . . ?
B5 B4 Rh8 115.9(2) . . ?
B1 B4 Rh8 116.1(2) . . ?
B3 B4 Rh8 64.89(14) . . ?
B9 B4 H4 127.4(19) . . ?
B5 B4 H4 122.7(19) . . ?
B1 B4 H4 113.3(19) . . ?
B3 B4 H4 116.6(19) . . ?
Rh8 B4 H4 116.2(19) . . ?
B9 B5 B10 62.4(2) . . ?
B9 B5 B4 59.48(18) . . ?
B10 B5 B4 107.8(2) . . ?
B9 B5 B1 109.9(2) . . ?
B10 B5 B1 108.5(2) . . ?
B4 B5 B1 60.12(19) . . ?
B9 B5 B6 110.2(2) . . ?
B10 B5 B6 59.1(2) . . ?
B4 B5 B6 107.6(2) . . ?
B1 B5 B6 60.7(2) . . ?
B9 B5 H5 124.1(18) . . ?
B10 B5 H5 119.8(18) . . ?
B4 B5 H5 126.8(18) . . ?
B1 B5 H5 118.9(18) . . ?
B6 B5 H5 116.2(18) . . ?
B2 B6 B11 61.9(2) . . ?
B2 B6 B10 116.9(3) . . ?
B11 B6 B10 64.9(2) . . ?
B2 B6 B5 111.4(3) . . ?
B11 B6 B5 110.0(2) . . ?
B10 B6 B5 59.8(2) . . ?
B2 B6 B1 59.5(2) . . ?
B11 B6 B1 105.6(3) . . ?
B10 B6 B1 108.0(2) . . ?
B5 B6 B1 59.32(19) . . ?
B2 B6 H6 118(2) . . ?
B11 B6 H6 119(2) . . ?
B10 B6 H6 116(2) . . ?
B5 B6 H6 122(2) . . ?
B1 B6 H6 127(2) . . ?
B11 N7 B3 120.3(2) . . ?
B11 N7 B2 67.6(2) . . ?
B3 N7 B2 68.2(2) . . ?
B11 N7 Rh8 116.1(2) . . ?
B3 N7 Rh8 68.17(15) . . ?
B2 N7 Rh8 129.16(19) . . ?
B11 N7 H7 116(2) . . ?
B3 N7 H7 116(2) . . ?
B2 N7 H7 111(2) . . ?
Rh8 N7 H7 111(2) . . ?
B9 Rh8 B3 84.48(13) . . ?
B9 Rh8 B4 46.76(12) . . ?
B3 Rh8 B4 49.00(12) . . ?
B9 Rh8 N7 86.29(11) . . ?
B3 Rh8 N7 42.15(11) . . ?
B4 Rh8 N7 78.57(11) . . ?
B9 Rh8 P1 91.57(9) . . ?
B3 Rh8 P1 128.55(10) . . ?
B4 Rh8 P1 93.30(9) . . ?
N7 Rh8 P1 170.60(7) . . ?
B9 Rh8 P2 148.91(9) . . ?
B3 Rh8 P2 111.60(9) . . ?
B4 Rh8 P2 159.81(9) . . ?
N7 Rh8 P2 88.82(7) . . ?
P1 Rh8 P2 97.64(3) . . ?
B4 B9 B5 60.74(19) . . ?
B4 B9 B10 106.3(2) . . ?
B5 B9 B10 59.2(2) . . ?
B4 B9 Rh8 67.37(15) . . ?
B5 B9 Rh8 117.9(2) . . ?
B10 B9 Rh8 110.0(2) . . ?
B4 B9 H9 132.8(19) . . ?
B5 B9 H9 125.2(19) . . ?
B10 B9 H9 115.5(19) . . ?
Rh8 B9 H9 114.4(18) . . ?
B4 B9 H910 119.1(15) . . ?
B5 B9 H910 97.5(15) . . ?
B10 B9 H910 41.2(15) . . ?
Rh8 B9 H910 79.5(15) . . ?
H9 B9 H910 107(2) . . ?
B6 B10 B5 61.0(2) . . ?
B6 B10 B9 108.6(2) . . ?
B5 B10 B9 58.47(19) . . ?
B6 B10 B11 56.9(2) . . ?
B5 B10 B11 104.8(2) . . ?
B9 B10 B11 108.1(2) . . ?
B6 B10 H10 119.5(18) . . ?
B5 B10 H10 123.0(18) . . ?
B9 B10 H10 123.4(18) . . ?
B11 B10 H10 122.1(18) . . ?
B6 B10 H910 124.2(18) . . ?
B5 B10 H910 106.5(18) . . ?
B9 B10 H910 51.6(18) . . ?
B11 B10 H910 79.1(18) . . ?
H10 B10 H910 112(3) . . ?
N7 B11 B6 105.2(3) . . ?
N7 B11 B2 59.3(2) . . ?
B6 B11 B2 58.9(2) . . ?
N7 B11 B10 111.4(3) . . ?
B6 B11 B10 58.2(2) . . ?
B2 B11 B10 108.7(3) . . ?
N7 B11 H11 116(2) . . ?
B6 B11 H11 131(2) . . ?
B2 B11 H11 122(2) . . ?
B10 B11 H11 123(2) . . ?
C121 P1 C111 110.36(14) . . ?
C121 P1 C131 99.77(13) . . ?
C111 P1 C131 104.34(13) . . ?
C121 P1 Rh8 113.78(10) . . ?
C111 P1 Rh8 105.70(9) . . ?
C131 P1 Rh8 122.34(9) . . ?
C116 C111 C112 118.9(3) . . ?
C116 C111 P1 125.5(3) . . ?
C112 C111 P1 115.5(2) . . ?
C113 C112 C111 120.9(3) . . ?
C113 C112 H112 119.6 . . ?
C111 C112 H112 119.6 . . ?
C114 C113 C112 119.9(4) . . ?
C114 C113 H113 120.1 . . ?
C112 C113 H113 120.1 . . ?
C113 C114 C115 119.7(3) . . ?
C113 C114 H114 120.1 . . ?
C115 C114 H114 120.1 . . ?
C114 C115 C116 121.4(4) . . ?
C114 C115 H115 119.3 . . ?
C116 C115 H115 119.3 . . ?
C111 C116 C115 119.2(4) . . ?
C111 C116 H116 120.4 . . ?
C115 C116 H116 120.4 . . ?
C126 C121 C122 118.9(3) . . ?
C126 C121 P1 118.1(2) . . ?
C122 C121 P1 122.8(2) . . ?
C123 C122 C121 120.5(3) . . ?
C123 C122 H122 119.8 . . ?
C121 C122 H122 119.8 . . ?
C122 C123 C124 120.1(3) . . ?
C122 C123 H123 119.9 . . ?
C124 C123 H123 119.9 . . ?
C125 C124 C123 120.1(3) . . ?
C125 C124 H124 120.0 . . ?
C123 C124 H124 120.0 . . ?
C124 C125 C126 120.0(3) . . ?
C124 C125 H125 120.0 . . ?
C126 C125 H125 120.0 . . ?
C125 C126 C121 120.3(3) . . ?
C125 C126 H126 119.8 . . ?
C121 C126 H126 119.8 . . ?
C136 C131 C132 118.1(3) . . ?
C136 C131 P1 123.4(2) . . ?
C132 C131 P1 118.5(2) . . ?
C133 C132 C131 120.9(3) . . ?
C133 C132 H132 119.5 . . ?
C131 C132 H132 119.5 . . ?
C134 C133 C132 120.3(3) . . ?
C134 C133 H133 119.9 . . ?
C132 C133 H133 119.9 . . ?
C135 C134 C133 119.6(3) . . ?
C135 C134 H134 120.2 . . ?
C133 C134 H134 120.2 . . ?
C134 C135 C136 120.6(3) . . ?
C134 C135 H135 119.7 . . ?
C136 C135 H135 119.7 . . ?
C135 C136 C131 120.5(3) . . ?
C135 C136 H136 119.8 . . ?
C131 C136 H136 119.8 . . ?
C211 P2 C221 101.54(13) . . ?
C211 P2 C231 104.05(13) . . ?
C221 P2 C231 105.61(13) . . ?
C211 P2 Rh8 113.82(10) . . ?
C221 P2 Rh8 128.66(9) . . ?
C231 P2 Rh8 100.63(9) . . ?
C216 C211 C212 119.1(3) . . ?
C216 C211 P2 120.4(2) . . ?
C212 C211 P2 120.5(2) . . ?
C213 C212 C211 120.3(3) . . ?
C213 C212 H212 119.9 . . ?
C211 C212 H212 119.9 . . ?
C212 C213 C214 119.9(3) . . ?
C212 C213 H213 120.0 . . ?
C214 C213 H213 120.0 . . ?
C215 C214 C213 120.3(3) . . ?
C215 C214 H214 119.9 . . ?
C213 C214 H214 119.9 . . ?
C214 C215 C216 120.2(3) . . ?
C214 C215 H215 119.9 . . ?
C216 C215 H215 119.9 . . ?
C215 C216 C211 120.2(3) . . ?
C215 C216 H216 119.9 . . ?
C211 C216 H216 119.9 . . ?
C226 C221 C222 118.3(3) . . ?
C226 C221 P2 124.2(2) . . ?
C222 C221 P2 117.5(2) . . ?
C223 C222 C221 120.8(3) . . ?
C223 C222 H222 119.6 . . ?
C221 C222 H222 119.6 . . ?
C224 C223 C222 119.9(4) . . ?
C224 C223 H223 120.0 . . ?
C222 C223 H223 120.0 . . ?
C225 C224 C223 120.0(3) . . ?
C225 C224 H224 120.0 . . ?
C223 C224 H224 120.0 . . ?
C224 C225 C226 120.4(4) . . ?
C224 C225 H225 119.8 . . ?
C226 C225 H225 119.8 . . ?
C225 C226 C221 120.6(3) . . ?
C225 C226 H226 119.7 . . ?
C221 C226 H226 119.7 . . ?
C232 C231 C236 118.9(3) . . ?
C232 C231 P2 118.3(2) . . ?
C236 C231 P2 122.2(2) . . ?
C233 C232 C231 120.5(3) . . ?
C233 C232 H232 119.8 . . ?
C231 C232 H232 119.8 . . ?
C234 C233 C232 120.0(3) . . ?
C234 C233 H233 120.0 . . ?
C232 C233 H233 120.0 . . ?
C235 C234 C233 120.0(3) . . ?
C235 C234 H234 120.0 . . ?
C233 C234 H234 120.0 . . ?
C234 C235 C236 120.7(3) . . ?
C234 C235 H235 119.7 . . ?
C236 C235 H235 119.7 . . ?
C235 C236 C231 119.9(3) . . ?
C235 C236 H236 120.1 . . ?
C231 C236 H236 120.1 . . ?
Cl3S C1S Cl2S 104.2(11) . 2_656 ?
Cl3S C1S Cl1S 109.3(9) . 2_656 ?
Cl2S C1S Cl1S 36.4(7) 2_656 2_656 ?
Cl3S C1S Cl1S 35.0(7) . . ?
Cl2S C1S Cl1S 106.1(9) 2_656 . ?
Cl1S C1S Cl1S 90.1(4) 2_656 . ?
Cl2S Cl1S Cl3S 124.8(8) . . ?
Cl2S Cl1S C1S 28.6(5) . 2_656 ?
Cl3S Cl1S C1S 104.4(6) . 2_656 ?
Cl2S Cl1S C1S 102.8(6) . . ?
Cl3S Cl1S C1S 25.8(5) . . ?
C1S Cl1S C1S 89.9(4) 2_656 . ?
C1S Cl2S Cl1S 115.0(10) 2_656 . ?
C1S Cl2S Cl3S 36.6(7) 2_656 2_656 ?
Cl1S Cl2S Cl3S 117.6(8) . 2_656 ?
C1S Cl2S Cl3S 96.0(8) 2_656 . ?
Cl1S Cl2S Cl3S 27.7(4) . . ?
Cl3S Cl2S Cl3S 90.2(6) 2_656 . ?
C1S Cl3S Cl1S 119.2(11) . . ?
C1S Cl3S Cl2S 39.1(7) . 2_656 ?
Cl1S Cl3S Cl2S 117.0(8) . 2_656 ?
C1S Cl3S Cl2S 96.0(9) . . ?
Cl1S Cl3S Cl2S 27.5(4) . . ?
Cl2S Cl3S Cl2S 89.8(6) 2_656 . ?

loop_
_geom_bond_atom_site_label_1
_geom_bond_atom_site_label_2
_geom_bond_distance
_geom_bond_site_symmetry_2
_geom_bond_publ_flag
B1 B2 1.760(5) . ?
B1 B3 1.763(5) . ?
B1 B5 1.787(5) . ?
B1 B4 1.788(5) . ?
B1 B6 1.812(5) . ?
B1 H1 1.09(3) . ?
B2 N7 1.663(4) . ?
B2 B6 1.734(5) . ?
B2 B11 1.788(6) . ?
B2 B3 1.828(5) . ?
B2 H2 1.10(4) . ?
B3 N7 1.596(4) . ?
B3 B4 1.841(5) . ?
B3 Rh8 2.208(3) . ?
B3 H3 1.05(3) . ?
B4 B9 1.760(5) . ?
B4 B5 1.782(5) . ?
B4 Rh8 2.230(3) . ?
B4 H4 1.08(4) . ?
B5 B9 1.765(5) . ?
B5 B10 1.778(5) . ?
B5 B6 1.800(5) . ?
B5 H5 1.11(3) . ?
B6 B11 1.739(5) . ?
B6 B10 1.766(5) . ?
B6 H6 1.14(4) . ?
N7 B11 1.545(5) . ?
N7 Rh8 2.231(2) . ?
N7 H7 0.87(4) . ?
Rh8 B9 2.205(3) . ?
Rh8 P1 2.2332(8) . ?
Rh8 P2 2.4165(8) . ?
B9 B10 1.835(5) . ?
B9 H9 1.17(4) . ?
B9 H910 1.44(4) . ?
B10 B11 1.881(5) . ?
B10 H10 1.08(3) . ?
B10 H910 1.21(4) . ?
B11 H11 1.09(4) . ?
P1 C121 1.822(3) . ?
P1 C111 1.828(3) . ?
P1 C131 1.839(3) . ?
C111 C116 1.391(4) . ?
C111 C112 1.404(5) . ?
C112 C113 1.389(5) . ?
C112 H112 0.9500 . ?
C113 C114 1.377(6) . ?
C113 H113 0.9500 . ?
C114 C115 1.379(6) . ?
C114 H114 0.9500 . ?
C115 C116 1.398(5) . ?
C115 H115 0.9500 . ?
C116 H116 0.9500 . ?
C121 C126 1.392(4) . ?
C121 C122 1.393(4) . ?
C122 C123 1.382(5) . ?
C122 H122 0.9500 . ?
C123 C124 1.384(5) . ?
C123 H123 0.9500 . ?
C124 C125 1.380(5) . ?
C124 H124 0.9500 . ?
C125 C126 1.390(4) . ?
C125 H125 0.9500 . ?
C126 H126 0.9500 . ?
C131 C136 1.393(4) . ?
C131 C132 1.395(4) . ?
C132 C133 1.387(5) . ?
C132 H132 0.9500 . ?
C133 C134 1.377(5) . ?
C133 H133 0.9500 . ?
C134 C135 1.376(5) . ?
C134 H134 0.9500 . ?
C135 C136 1.391(5) . ?
C135 H135 0.9500 . ?
C136 H136 0.9500 . ?
P2 C211 1.828(3) . ?
P2 C221 1.830(3) . ?
P2 C231 1.833(3) . ?
C211 C216 1.394(4) . ?
C211 C212 1.395(4) . ?
C212 C213 1.385(5) . ?
C212 H212 0.9500 . ?
C213 C214 1.386(5) . ?
C213 H213 0.9500 . ?
C214 C215 1.374(5) . ?
C214 H214 0.9500 . ?
C215 C216 1.388(5) . ?
C215 H215 0.9500 . ?
C216 H216 0.9500 . ?
C221 C226 1.387(4) . ?
C221 C222 1.391(4) . ?
C222 C223 1.386(5) . ?
C222 H222 0.9500 . ?
C223 C224 1.375(6) . ?
C223 H223 0.9500 . ?
C224 C225 1.373(6) . ?
C224 H224 0.9500 . ?
C225 C226 1.383(5) . ?
C225 H225 0.9500 . ?
C226 H226 0.9500 . ?
C231 C232 1.396(4) . ?
C231 C236 1.399(4) . ?
C232 C233 1.392(4) . ?
C232 H232 0.9500 . ?
C233 C234 1.384(5) . ?
C233 H233 0.9500 . ?
C234 C235 1.376(5) . ?
C234 H234 0.9500 . ?
C235 C236 1.394(5) . ?
C235 H235 0.9500 . ?
C236 H236 0.9500 . ?
C1S Cl3S 1.038(12) . ?
C1S Cl2S 1.098(12) 2_656 ?
C1S Cl1S 2.080(12) 2_656 ?
C1S Cl1S 2.083(12) . ?
Cl1S Cl2S 1.362(11) . ?
Cl1S Cl3S 1.369(11) . ?
Cl1S C1S 2.080(12) 2_656 ?
Cl2S C1S 1.098(12) 2_656 ?
Cl2S Cl3S 1.687(14) 2_656 ?
Cl2S Cl3S 2.419(14) . ?
Cl3S Cl2S 1.687(14) 2_656 ?
